data_2210978
loop_
_publ_author_name
'Dillen, Jan'
'Woldu, Mengistu Ghebreysus'
'Koch, Klaus R.'

_publ_section_title
;
 <i>N</i>,<i>N</i>-Di-<i>n</i>-butyl-<i>N</i>'-pivaloylthiourea
;
_journal_coeditor_code EZ2037
_journal_issue 11
_journal_name_full 'Acta Crystallographica Section E'
_journal_page_first o4819
_journal_page_last o4820
_journal_paper_doi 10.1107/S1600536806039614
_journal_volume 62
_journal_year 2006
_chemical_formula_iupac 'C14 H28 N2 O S'
_chemical_formula_moiety 'C14 H28 N2 O S'
_chemical_formula_sum 'C14 H28 N2 O S'
_chemical_formula_weight 272.44
_chemical_name_systematic
;
N,N-Di-n-butyl-N'-pivaloylthiourea
;
_space_group_IT_number 33
_symmetry_cell_setting orthorhombic
_symmetry_space_group_name_Hall 'P 2c -2n'
_symmetry_space_group_name_H-M 'P n a 21'
_atom_sites_solution_hydrogens geom
_atom_sites_solution_primary direct
_atom_sites_solution_secondary difmap
_cell_angle_alpha 90.00
_cell_angle_beta 90.00
_cell_angle_gamma 90.00
_cell_formula_units_Z 4
_cell_length_a 10.0259(8)
_cell_length_b 13.2126(10)
_cell_length_c 12.1805(10)
_cell_measurement_reflns_used 9342
_cell_measurement_temperature 103(2)
_cell_measurement_theta_max 28.3
_cell_measurement_theta_min 2.3
_cell_volume 1613.5(2)
_computing_cell_refinement 'SAINT (Bruker, 2002)'
_computing_data_collection 'SMART (Bruker, 2001)'
_computing_data_reduction SAINT
_computing_molecular_graphics 'ORTEP-3 for Windows (Farrugia, 1997)'
_computing_publication_material 'X-SEED (Barbour, 2001)'
_computing_structure_refinement 'SHELXL97 (Sheldrick, 1997)'
_computing_structure_solution 'SHELXS97 (Sheldrick, 1997)'
_diffrn_ambient_temperature 103(2)
_diffrn_measured_fraction_theta_full 0.959
_diffrn_measured_fraction_theta_max 0.959
_diffrn_measurement_device_type 'Bruker APEX CCD area-detector'
_diffrn_measurement_method \w
_diffrn_radiation_monochromator graphite
_diffrn_radiation_source 'fine-focus sealed tube'
_diffrn_radiation_type MoK\a
_diffrn_radiation_wavelength 0.71073
_diffrn_reflns_av_R_equivalents 0.031
_diffrn_reflns_av_sigmaI/netI 0.036
_diffrn_reflns_limit_h_max 12
_diffrn_reflns_limit_h_min -13
_diffrn_reflns_limit_k_max 16
_diffrn_reflns_limit_k_min -17
_diffrn_reflns_limit_l_max 8
_diffrn_reflns_limit_l_min -16
_diffrn_reflns_number 9342
_diffrn_reflns_theta_full 28.3
_diffrn_reflns_theta_max 28.3
_diffrn_reflns_theta_min 2.3
_diffrn_standards_decay_% 0
_diffrn_standards_number 0
_exptl_absorpt_coefficient_mu 0.194
_exptl_absorpt_correction_T_max 0.980
_exptl_absorpt_correction_T_min 0.960
_exptl_absorpt_correction_type multi-scan
_exptl_absorpt_process_details '(SADABS; Bruker, 2001)'
_exptl_crystal_colour white
_exptl_crystal_density_diffrn 1.122
_exptl_crystal_density_method 'not measured'
_exptl_crystal_description block
_exptl_crystal_F_000 600
_exptl_crystal_size_max 0.20
_exptl_crystal_size_mid 0.20
_exptl_crystal_size_min 0.10
_refine_diff_density_max 0.33
_refine_diff_density_min -0.18
_refine_ls_abs_structure_details 'Flack (1983)'
_refine_ls_abs_structure_Flack -0.05(8)
_refine_ls_extinction_method none
_refine_ls_goodness_of_fit_ref 1.09
_refine_ls_hydrogen_treatment constr
_refine_ls_matrix_type full
_refine_ls_number_parameters 168
_refine_ls_number_reflns 2926
_refine_ls_number_restraints 1
_refine_ls_restrained_S_all 1.09
_refine_ls_R_factor_all 0.044
_refine_ls_R_factor_gt 0.041
_refine_ls_shift/su_max 0.001
_refine_ls_shift/su_mean 0.000
_refine_ls_structure_factor_coef Fsqd
_refine_ls_weighting_details 'calc w=1/[\s^2^(Fo^2^)+(0.0557P)^2^+0.0826P] where P=(Fo^2^+2Fc^2^)/3'
_refine_ls_weighting_scheme calc
_refine_ls_wR_factor_gt 0.094
_refine_ls_wR_factor_ref 0.095
_reflns_number_gt 2760
_reflns_number_total 2926
_reflns_threshold_expression I>2\s(I)
_cod_data_source_file ez2037.cif
_cod_data_source_block I
_cod_original_sg_symbol_Hall P2c-2n
_cod_database_code 2210978
_cod_database_fobs_code 2210978

loop_
_symmetry_equiv_pos_as_xyz
'x, y, z'
'-x, -y, z+1/2'
'-x+1/2, y+1/2, z+1/2'
'x+1/2, -y+1/2, z'

loop_
_atom_site_type_symbol
_atom_site_label
_atom_site_fract_x
_atom_site_fract_y
_atom_site_fract_z
_atom_site_U_iso_or_equiv
_atom_site_adp_type
_atom_site_calc_flag
_atom_site_refinement_flags
_atom_site_occupancy
S S 0.12031(5) 0.94513(3) 0.83835(5) 0.02149(13) Uani d . 1
O O -0.08767(13) 0.72979(10) 0.95873(17) 0.0289(4) Uani d . 1
N N1 0.12803(14) 0.77524(11) 0.95608(15) 0.0147(3) Uani d . 1
H H1 0.2115 0.7552 0.9610 0.018 Uiso calc R 1
N N2 0.05594(16) 0.91911(12) 1.04906(15) 0.0153(3) Uani d . 1
C C1 0.02934(18) 0.70538(14) 0.94968(18) 0.0170(4) Uani d . 1
C C2 0.09818(16) 0.88111(13) 0.95496(17) 0.0139(4) Uani d . 1
C C3 0.06921(18) 0.59450(13) 0.92888(17) 0.0165(4) Uani d . 1
C C4 0.2179(2) 0.57364(14) 0.9451(2) 0.0265(5) Uani d . 1
H H4A 0.2450 0.5961 1.0185 0.040 Uiso calc R 1
H H4B 0.2693 0.6106 0.8896 0.040 Uiso calc R 1
H H4C 0.2348 0.5009 0.9377 0.040 Uiso calc R 1
C C5 -0.0133(2) 0.52915(15) 1.0076(2) 0.0251(5) Uani d . 1
H H5A 0.0064 0.4575 0.9946 0.038 Uiso calc R 1
H H5B -0.1085 0.5416 0.9951 0.038 Uiso calc R 1
H H5C 0.0093 0.5466 1.0836 0.038 Uiso calc R 1
C C6 0.0294(2) 0.57128(15) 0.80995(19) 0.0243(5) Uani d . 1
H H6A 0.0775 0.6168 0.7602 0.036 Uiso calc R 1
H H6B -0.0668 0.5813 0.8011 0.036 Uiso calc R 1
H H6C 0.0522 0.5009 0.7926 0.036 Uiso calc R 1
C C7 0.0579(2) 0.86088(14) 1.15248(18) 0.0186(4) Uani d . 1
H H7A 0.0194 0.7930 1.1390 0.022 Uiso calc R 1
H H7B 0.0009 0.8955 1.2072 0.022 Uiso calc R 1
C C8 0.1980(2) 0.84873(16) 1.19985(19) 0.0242(4) Uani d . 1
H H8A 0.2376 0.9166 1.2112 0.029 Uiso calc R 1
H H8B 0.2543 0.8120 1.1462 0.029 Uiso calc R 1
C C9 0.1987(2) 0.79133(17) 1.30873(19) 0.0292(5) Uani d . 1
H H9A 0.2900 0.7931 1.3396 0.035 Uiso calc R 1
H H9B 0.1389 0.8265 1.3610 0.035 Uiso calc R 1
C C10 0.1548(3) 0.68231(19) 1.2988(3) 0.0419(7) Uani d . 1
H H10A 0.0598 0.6799 1.2799 0.063 Uiso calc R 1
H H10B 0.1693 0.6476 1.3688 0.063 Uiso calc R 1
H H10C 0.2067 0.6488 1.2411 0.063 Uiso calc R 1
C C11 0.01613(18) 1.02617(13) 1.05623(18) 0.0170(4) Uani d . 1
H H11A -0.0584 1.0325 1.1091 0.020 Uiso calc R 1
H H11B -0.0169 1.0485 0.9836 0.020 Uiso calc R 1
C C12 0.12906(18) 1.09584(14) 1.09195(19) 0.0195(4) Uani d . 1
H H12A 0.1559 1.0785 1.1679 0.023 Uiso calc R 1
H H12B 0.2071 1.0849 1.0436 0.023 Uiso calc R 1
C C13 0.08881(19) 1.20659(14) 1.0874(2) 0.0217(5) Uani d . 1
H H13A 0.0129 1.2179 1.1379 0.026 Uiso calc R 1
H H13B 0.0585 1.2230 1.0121 0.026 Uiso calc R 1
C C14 0.2023(2) 1.27753(15) 1.1187(2) 0.0258(5) Uani d . 1
H H14A 0.2316 1.2625 1.1937 0.039 Uiso calc R 1
H H14B 0.1713 1.3478 1.1146 0.039 Uiso calc R 1
H H14C 0.2770 1.2679 1.0678 0.039 Uiso calc R 1

loop_
_atom_site_aniso_label
_atom_site_aniso_U_11
_atom_site_aniso_U_22
_atom_site_aniso_U_33
_atom_site_aniso_U_12
_atom_site_aniso_U_13
_atom_site_aniso_U_23
S 0.0270(3) 0.0214(2) 0.0161(2) 0.00421(19) 0.0005(2) 0.0032(2)
O 0.0117(6) 0.0181(7) 0.0568(12) 0.0013(5) -0.0002(7) -0.0071(8)
N1 0.0092(7) 0.0140(7) 0.0208(9) 0.0014(5) -0.0008(7) -0.0013(7)
N2 0.0133(7) 0.0147(7) 0.0179(8) -0.0009(6) -0.0008(7) 0.0009(7)
C1 0.0140(9) 0.0155(8) 0.0216(10) -0.0007(6) -0.0013(8) -0.0013(8)
C2 0.0078(7) 0.0159(8) 0.0181(10) -0.0016(6) -0.0027(7) -0.0009(7)
C3 0.0119(9) 0.0128(8) 0.0249(11) 0.0011(7) 0.0005(8) -0.0024(8)
C4 0.0155(10) 0.0150(8) 0.0490(16) 0.0043(7) -0.0044(10) -0.0077(9)
C5 0.0278(11) 0.0189(9) 0.0285(12) -0.0008(8) 0.0023(10) 0.0027(9)
C6 0.0270(11) 0.0197(9) 0.0263(13) 0.0001(8) 0.0013(9) -0.0037(8)
C7 0.0237(10) 0.0168(9) 0.0154(9) 0.0008(7) 0.0031(8) -0.0008(8)
C8 0.0297(11) 0.0230(10) 0.0197(11) -0.0046(8) -0.0048(9) 0.0052(9)
C9 0.0344(12) 0.0318(11) 0.0214(12) -0.0005(9) -0.0052(9) 0.0058(9)
C10 0.0491(15) 0.0293(12) 0.0474(17) -0.0044(11) -0.0107(13) 0.0172(12)
C11 0.0150(9) 0.0139(9) 0.0220(10) 0.0014(7) -0.0005(8) -0.0024(8)
C12 0.0163(9) 0.0160(9) 0.0261(11) 0.0003(7) -0.0049(8) -0.0011(8)
C13 0.0168(9) 0.0167(9) 0.0315(12) 0.0008(7) -0.0038(9) -0.0027(9)
C14 0.0232(10) 0.0172(9) 0.0370(14) -0.0016(7) -0.0058(10) -0.0045(9)

loop_
_atom_type_symbol
_atom_type_description
_atom_type_scat_dispersion_real
_atom_type_scat_dispersion_imag
_atom_type_scat_source
C C 0.0033 0.0016 'International Tables Vol C Tables 4.2.6.8 and 6.1.1.4'
H H 0.0000 0.0000 'International Tables Vol C Tables 4.2.6.8 and 6.1.1.4'
N N 0.0061 0.0033 'International Tables Vol C Tables 4.2.6.8 and 6.1.1.4'
O O 0.0106 0.0060 'International Tables Vol C Tables 4.2.6.8 and 6.1.1.4'
S S 0.1246 0.1234 'International Tables Vol C Tables 4.2.6.8 and 6.1.1.4'

loop_
_geom_angle_atom_site_label_1
_geom_angle_atom_site_label_2
_geom_angle_atom_site_label_3
_geom_angle
_geom_angle_publ_flag
C1 N1 C2 120.84(14) yes
C1 N1 H1 119.6 ?
C2 N1 H1 119.6 ?
C2 N2 C11 120.23(17) ?
C2 N2 C7 122.55(15) ?
C11 N2 C7 116.98(16) ?
O C1 N1 121.07(17) yes
O C1 C3 121.03(16) ?
N1 C1 C3 117.90(16) ?
N2 C2 N1 115.49(17) yes
N2 C2 S 126.07(14) ?
N1 C2 S 118.43(15) yes
C4 C3 C5 110.10(17) ?
C4 C3 C6 109.87(18) ?
C5 C3 C6 109.75(16) ?
C4 C3 C1 113.79(15) ?
C5 C3 C1 107.03(16) ?
C6 C3 C1 106.16(16) ?
C3 C4 H4A 109.5 ?
C3 C4 H4B 109.5 ?
H4A C4 H4B 109.5 ?
C3 C4 H4C 109.5 ?
H4A C4 H4C 109.5 ?
H4B C4 H4C 109.5 ?
C3 C5 H5A 109.5 ?
C3 C5 H5B 109.5 ?
H5A C5 H5B 109.5 ?
C3 C5 H5C 109.5 ?
H5A C5 H5C 109.5 ?
H5B C5 H5C 109.5 ?
C3 C6 H6A 109.5 ?
C3 C6 H6B 109.5 ?
H6A C6 H6B 109.5 ?
C3 C6 H6C 109.5 ?
H6A C6 H6C 109.5 ?
H6B C6 H6C 109.5 ?
N2 C7 C8 112.92(17) ?
N2 C7 H7A 109.0 ?
C8 C7 H7A 109.0 ?
N2 C7 H7B 109.0 ?
C8 C7 H7B 109.0 ?
H7A C7 H7B 107.8 ?
C7 C8 C9 112.61(18) ?
C7 C8 H8A 109.1 ?
C9 C8 H8A 109.1 ?
C7 C8 H8B 109.1 ?
C9 C8 H8B 109.1 ?
H8A C8 H8B 107.8 ?
C10 C9 C8 113.7(2) ?
C10 C9 H9A 108.8 ?
C8 C9 H9A 108.8 ?
C10 C9 H9B 108.8 ?
C8 C9 H9B 108.8 ?
H9A C9 H9B 107.7 ?
C9 C10 H10A 109.5 ?
C9 C10 H10B 109.5 ?
H10A C10 H10B 109.5 ?
C9 C10 H10C 109.5 ?
H10A C10 H10C 109.5 ?
H10B C10 H10C 109.5 ?
N2 C11 C12 113.33(15) ?
N2 C11 H11A 108.9 ?
C12 C11 H11A 108.9 ?
N2 C11 H11B 108.9 ?
C12 C11 H11B 108.9 ?
H11A C11 H11B 107.7 ?
C13 C12 C11 111.98(15) ?
C13 C12 H12A 109.2 ?
C11 C12 H12A 109.2 ?
C13 C12 H12B 109.2 ?
C11 C12 H12B 109.2 ?
H12A C12 H12B 107.9 ?
C12 C13 C14 112.67(16) ?
C12 C13 H13A 109.1 ?
C14 C13 H13A 109.1 ?
C12 C13 H13B 109.1 ?
C14 C13 H13B 109.1 ?
H13A C13 H13B 107.8 ?
C13 C14 H14A 109.5 ?
C13 C14 H14B 109.5 ?
H14A C14 H14B 109.5 ?
C13 C14 H14C 109.5 ?
H14A C14 H14C 109.5 ?
H14B C14 H14C 109.5 ?

loop_
_geom_bond_atom_site_label_1
_geom_bond_atom_site_label_2
_geom_bond_distance
_geom_bond_publ_flag
S C2 1.668(2) ?
O C1 1.222(2) ?
N1 C1 1.355(2) yes
N1 C2 1.431(2) yes
N1 H1 0.8800 ?
N2 C2 1.321(3) yes
N2 C11 1.472(2) ?
N2 C7 1.476(3) ?
C1 C3 1.540(2) ?
C3 C4 1.529(3) ?
C3 C5 1.533(3) ?
C3 C6 1.533(3) ?
C4 H4A 0.9800 ?
C4 H4B 0.9800 ?
C4 H4C 0.9800 ?
C5 H5A 0.9800 ?
C5 H5B 0.9800 ?
C5 H5C 0.9800 ?
C6 H6A 0.9800 ?
C6 H6B 0.9800 ?
C6 H6C 0.9800 ?
C7 C8 1.527(3) ?
C7 H7A 0.9900 ?
C7 H7B 0.9900 ?
C8 C9 1.528(3) ?
C8 H8A 0.9900 ?
C8 H8B 0.9900 ?
C9 C10 1.511(3) ?
C9 H9A 0.9900 ?
C9 H9B 0.9900 ?
C10 H10A 0.9800 ?
C10 H10B 0.9800 ?
C10 H10C 0.9800 ?
C11 C12 1.523(3) ?
C11 H11A 0.9900 ?
C11 H11B 0.9900 ?
C12 C13 1.519(3) ?
C12 H12A 0.9900 ?
C12 H12B 0.9900 ?
C13 C14 1.522(3) ?
C13 H13A 0.9900 ?
C13 H13B 0.9900 ?
C14 H14A 0.9800 ?
C14 H14B 0.9800 ?
C14 H14C 0.9800 ?

loop_
_geom_hbond_atom_site_label_D
_geom_hbond_atom_site_label_H
_geom_hbond_atom_site_label_A
_geom_hbond_site_symmetry_A
_geom_hbond_distance_DH
_geom_hbond_distance_HA
_geom_hbond_distance_DA
_geom_hbond_angle_DHA
N1 H1 O 4_565 0.88 2.02 2.8514(19) 156.4

loop_
_geom_torsion_atom_site_label_1
_geom_torsion_atom_site_label_2
_geom_torsion_atom_site_label_3
_geom_torsion_atom_site_label_4
_geom_torsion
C2 N1 C1 O -10.7(3)
C2 N1 C1 C3 168.42(18)
C11 N2 C2 N1 -177.07(15)
C7 N2 C2 N1 8.7(2)
C11 N2 C2 S 3.5(2)
C7 N2 C2 S -170.72(14)
C1 N1 C2 N2 79.1(2)
C1 N1 C2 S -101.4(2)
O C1 C3 C4 -167.1(2)
N1 C1 C3 C4 13.8(3)
O C1 C3 C5 -45.2(3)
N1 C1 C3 C5 135.7(2)
O C1 C3 C6 71.9(3)
N1 C1 C3 C6 -107.1(2)
C2 N2 C7 C8 73.8(2)
C11 N2 C7 C8 -100.62(19)
N2 C7 C8 C9 178.16(17)
C7 C8 C9 C10 65.3(3)
C2 N2 C11 C12 -92.9(2)
C7 N2 C11 C12 81.7(2)
N2 C11 C12 C13 174.21(18)
C11 C12 C13 C14 -177.8(2)

loop_
_cod_related_entry_id
_cod_related_entry_database
_cod_related_entry_code
1 ChemSpider 1715530
